data_7048360
loop_
_publ_author_name
'Collet, Alexandra'
'Wilson, Claire'
'Murrie, Mark'

_publ_section_title
;
 Microwave&#x2212;assisted synthesis: from a mononuclear {CoII} complex to
 {CoII9} solvomorphs
;
_journal_name_full 'Dalton Transactions'
_journal_paper_doi 10.1039/C8DT04557G
_journal_year 2018
_chemical_formula_moiety 'C36 H64 Cl4 Co9 N6 O24'
_chemical_formula_sum 'C36 H64 Cl4 Co9 N6 O24'
_chemical_formula_weight 1637.10
_space_group_crystal_system monoclinic
_space_group_IT_number 14
_space_group_name_Hall '-P 2yn'
_space_group_name_H-M_alt 'P 1 21/n 1'
_symmetry_space_group_name_Hall '-P 2yn'
_symmetry_space_group_name_H-M 'P 1 21/n 1'
_atom_sites_solution_hydrogens mixed
_atom_sites_solution_primary direct
_audit_creation_date 2018-05-24
_audit_creation_method
;
Olex2 1.2
(compiled 2018.05.18 svn.r3508 for OlexSys, GUI svn.r5497)
;
_audit_update_record
;
2018-11-12 deposited with the CCDC.
2018-12-12 downloaded from the CCDC.
;
_cell_angle_alpha 90
_cell_angle_beta 94.809(3)
_cell_angle_gamma 90
_cell_formula_units_Z 2
_cell_length_a 14.7276(4)
_cell_length_b 11.8295(3)
_cell_length_c 15.6451(5)
_cell_measurement_reflns_used 24649
_cell_measurement_temperature 100(2)
_cell_measurement_theta_max 30.6320
_cell_measurement_theta_min 2.6750
_cell_volume 2716.10(13)
_computing_cell_refinement 'CrysAlisPro 1.171.39.9g (Rigaku OD, 2015)'
_computing_data_collection 'CrystalClear-SM Expert 3.1 b27 (Rigaku, 2013)'
_computing_data_reduction 'CrysAlisPro 1.171.39.9g (Rigaku OD, 2015)'
_computing_molecular_graphics 'Olex2 (Dolomanov et al., 2009)'
_computing_publication_material 'Olex2 (Dolomanov et al., 2009)'
_computing_structure_refinement 'ShelXL (Sheldrick, 2015)'
_computing_structure_solution 'ShelXT (Sheldrick, 2015)'
_diffrn_ambient_temperature 100(2)
_diffrn_detector 'CCD area detector'
_diffrn_detector_area_resol_mean 28.5714
_diffrn_detector_type 'Rigaku HG Saturn724+ (2x2 bin mode)'
_diffrn_measured_fraction_theta_full 0.999
_diffrn_measured_fraction_theta_max 0.999
_diffrn_measurement_details
;
List of Runs (angles in degrees, time in seconds):

  # Type    Start    End  Width  t~exp~   \w     \q     \k     \f   Frames
#--------------------------------------------------------------------------
  1  \w    -95.00  24.00   1.00    5.00    --   -5.00 -72.00  60.00  119
  2  \w    -29.00  85.00   1.00    5.00    --   -5.00  54.00 150.00  114
  3  \w    -87.00  16.00   1.00    5.00    --   -5.00 -54.00-120.00  103
;
_diffrn_measurement_device 'four-circle \k goniometer'
_diffrn_measurement_device_type
'Rigaku FRE+ equipped with VHF Varimax confocal mirrors and an AFC12 goniometer and HG Saturn 724+ detector'
_diffrn_measurement_method 'profile data from \w-scans'
_diffrn_measurement_specimen_support 'MiTeGen MicroLoop'
_diffrn_orient_matrix_type 'CrysAlisPro convention (1999,Acta A55,543-557)'
_diffrn_orient_matrix_UB_11 0.0213203000
_diffrn_orient_matrix_UB_12 0.0526514000
_diffrn_orient_matrix_UB_13 -0.0067129000
_diffrn_orient_matrix_UB_21 0.0433036000
_diffrn_orient_matrix_UB_22 -0.0252431000
_diffrn_orient_matrix_UB_23 0.0098431000
_diffrn_orient_matrix_UB_31 0.0022382000
_diffrn_orient_matrix_UB_32 -0.0137631000
_diffrn_orient_matrix_UB_33 -0.0438988000
_diffrn_radiation_collimation 0.2
_diffrn_radiation_monochromator 'Confocal mirrors, VHF Varimax'
_diffrn_radiation_probe x-ray
_diffrn_radiation_type MoK\a
_diffrn_radiation_wavelength 0.71073
_diffrn_reflns_av_R_equivalents 0.0276
_diffrn_reflns_av_unetI/netI 0.0173
_diffrn_reflns_Laue_measured_fraction_full 0.999
_diffrn_reflns_Laue_measured_fraction_max 0.999
_diffrn_reflns_limit_h_max 19
_diffrn_reflns_limit_h_min -19
_diffrn_reflns_limit_k_max 15
_diffrn_reflns_limit_k_min -15
_diffrn_reflns_limit_l_max 20
_diffrn_reflns_limit_l_min -17
_diffrn_reflns_number 34254
_diffrn_reflns_point_group_measured_fraction_full 0.999
_diffrn_reflns_point_group_measured_fraction_max 0.999
_diffrn_reflns_theta_full 26.000
_diffrn_reflns_theta_max 27.483
_diffrn_reflns_theta_min 2.161
_diffrn_source 'Rotating Anode'
_diffrn_source_current 55.0
_diffrn_source_power 2.475
_diffrn_source_target Mo
_diffrn_source_type 'Rigaku FRE+'
_diffrn_source_voltage 45.0
_exptl_absorpt_coefficient_mu 2.957
_exptl_absorpt_correction_T_max 1.00000
_exptl_absorpt_correction_T_min 0.87427
_exptl_absorpt_correction_type multi-scan
_exptl_absorpt_process_details
;
CrysAlisPro 1.171.39.9g (Rigaku Oxford Diffraction, 2015)
Empirical absorption correction using spherical harmonics,
 implemented in SCALE3 ABSPACK scaling algorithm.
;
_exptl_crystal_colour Blue
_exptl_crystal_density_diffrn 2.002
_exptl_crystal_description Block
_exptl_crystal_F_000 1650
_exptl_crystal_size_max 0.08
_exptl_crystal_size_mid 0.07
_exptl_crystal_size_min 0.035
_refine_diff_density_max 1.255
_refine_diff_density_min -0.660
_refine_diff_density_rms 0.076
_refine_ls_extinction_method none
_refine_ls_goodness_of_fit_ref 1.029
_refine_ls_hydrogen_treatment mixed
_refine_ls_matrix_type full
_refine_ls_number_parameters 364
_refine_ls_number_reflns 6234
_refine_ls_number_restraints 6
_refine_ls_restrained_S_all 1.041
_refine_ls_R_factor_all 0.0268
_refine_ls_R_factor_gt 0.0232
_refine_ls_shift/su_max 0.002
_refine_ls_shift/su_mean 0.000
_refine_ls_structure_factor_coef Fsqd
_refine_ls_weighting_details 'w=1/[\s^2^(Fo^2^)+(0.0240P)^2^+3.2120P] where P=(Fo^2^+2Fc^2^)/3'
_refine_ls_weighting_scheme calc
_refine_ls_wR_factor_gt 0.0538
_refine_ls_wR_factor_ref 0.0553
_reflns_Friedel_coverage 0.000
_reflns_number_gt 5718
_reflns_number_total 6234
_reflns_threshold_expression 'I > 2\s(I)'
_cod_data_source_file c8dt04557g2.cif
_cod_data_source_block complex2
_cod_database_code 7048360
_shelx_shelxl_version_number 2018/1
_chemical_oxdiff_formula 'CoC6 H12 N O4 Cl'
_shelx_space_group_comment
;
The symmetry employed for this shelxl refinement is uniquely defined
by the following loop, which should always be used as a source of
symmetry information in preference to the above space-group names.
They are only intended as comments.
;
_shelx_estimated_absorpt_t_max 0.904
_shelx_estimated_absorpt_t_min 0.798
_reflns_odcompleteness_completeness 99.85
_reflns_odcompleteness_iscentric 1
_reflns_odcompleteness_theta 27.42
_olex2_refinement_description
;
1. Fixed Uiso
 At 1.2 times of:
  All C(H,H) groups
 At 1.5 times of:
  All O(H) groups
2. Restrained distances
 O5-H5
 0.85 with sigma of 0.01
 O1-H1
 0.85 with sigma of 0.01
 C17-H5
 1.906775 with sigma of 0.02
 Co4-H5
 2.820708 with sigma of 0.02
 C5-H1
 1.910497 with sigma of 0.02
 Co2-H1
 2.811279 with sigma of 0.02
3.a Secondary CH2 refined with riding coordinates:
 C10(H10A,H10B), C12(H12A,H12B), C3(H3A,H3B), C13(H13A,H13B), C2(H2A,H2B),
 C9(H9A,H9B), C8(H8A,H8B), C4(H4A,H4B), C17(H17A,H17B), C6(H6A,H6B), C16(H16A,
 H16B), C18(H18A,H18B), C14(H14A,H14B), C19(H19A,H19B), C5(H5A,H5B)
;
_olex2_submission_special_instructions 'No special instructions were received'
_oxdiff_exptl_absorpt_empirical_details
;
Empirical correction (ABSPACK) includes:
- Absorption correction using spherical harmonics
- Frame scaling
- Detector area scaling
;
_oxdiff_exptl_absorpt_empirical_full_max 1.854
_oxdiff_exptl_absorpt_empirical_full_min 0.677

loop_
_space_group_symop_operation_xyz
'x, y, z'
'-x+1/2, y+1/2, -z+1/2'
'-x, -y, -z'
'x-1/2, -y-1/2, z-1/2'

loop_
_atom_site_label
_atom_site_type_symbol
_atom_site_fract_x
_atom_site_fract_y
_atom_site_fract_z
_atom_site_U_iso_or_equiv
_atom_site_adp_type
_atom_site_occupancy
_atom_site_site_symmetry_order
_atom_site_calc_flag
_atom_site_refinement_flags_posn
_atom_site_refinement_flags_adp
_atom_site_refinement_flags_occupancy
Co1 Co 0.500000 0.500000 0.500000 0.00859(7) Uani 1 2 d S T P
Co3 Co 0.59258(2) 0.51282(2) 0.68977(2) 0.01006(6) Uani 1 1 d D . .
Co4 Co 0.42897(2) 0.33615(2) 0.64453(2) 0.00993(6) Uani 1 1 d . . .
Co2 Co 0.32146(2) 0.36176(2) 0.46255(2) 0.01026(6) Uani 1 1 d D . .
Co5 Co 0.32091(2) 0.35763(2) 0.83443(2) 0.01415(6) Uani 1 1 d . . .
Cl1 Cl 0.39728(4) 0.27442(5) 0.95132(3) 0.02680(11) Uani 1 1 d . . .
Cl2 Cl 0.16902(3) 0.36846(4) 0.82954(5) 0.03260(14) Uani 1 1 d . . .
O2 O 0.55176(8) 0.61764(10) 0.58773(8) 0.0106(2) Uani 1 1 d . . .
O10 O 0.55375(8) 0.38298(10) 0.60363(8) 0.0115(2) Uani 1 1 d . . .
O9 O 0.35113(9) 0.27955(11) 0.73188(8) 0.0144(3) Uani 1 1 d . . .
O11 O 0.37222(8) 0.23924(11) 0.54514(8) 0.0137(3) Uani 1 1 d . . .
O6 O 0.37538(8) 0.46626(11) 0.56017(8) 0.0121(2) Uani 1 1 d . . .
O7 O 0.28432(9) 0.47177(11) 0.36857(8) 0.0152(3) Uani 1 1 d . . .
O12 O 0.35950(9) 0.07513(11) 0.47578(9) 0.0186(3) Uani 1 1 d . . .
O3 O 0.47479(9) 0.46872(11) 0.74022(8) 0.0146(3) Uani 1 1 d . . .
O4 O 0.37216(9) 0.51529(12) 0.83123(9) 0.0189(3) Uani 1 1 d . . .
O5 O 0.24069(9) 0.22760(11) 0.40701(9) 0.0160(3) Uani 1 1 d D . .
H5 H 0.2603(11) 0.1587(9) 0.4163(14) 0.024 Uiso 1 1 d DR . .
O1 O 0.68062(9) 0.47724(11) 0.79985(9) 0.0163(3) Uani 1 1 d D . .
H1 H 0.7382(7) 0.4657(18) 0.7953(11) 0.025 Uiso 1 1 d DR . .
O8 O 0.16327(9) 0.53625(12) 0.28976(9) 0.0203(3) Uani 1 1 d . . .
N2 N 0.49803(10) 0.17226(13) 0.66550(10) 0.0132(3) Uani 1 1 d . . .
N1 N 0.57016(10) 0.66448(12) 0.76351(9) 0.0108(3) Uani 1 1 d . . .
N3 N 0.19278(10) 0.40931(13) 0.50309(10) 0.0133(3) Uani 1 1 d . . .
C11 C 0.39533(12) 0.13576(15) 0.53335(12) 0.0139(4) Uani 1 1 d . . .
C10 C 0.47309(12) 0.09282(15) 0.59422(12) 0.0152(4) Uani 1 1 d . . .
H10A H 0.455540 0.019382 0.618327 0.018 Uiso 1 1 calc R . .
H10B H 0.527011 0.079831 0.561733 0.018 Uiso 1 1 calc R . .
C12 C 0.46213(13) 0.13224(16) 0.74585(12) 0.0164(4) Uani 1 1 d . . .
H12A H 0.494230 0.170475 0.795940 0.020 Uiso 1 1 calc R . .
H12B H 0.471471 0.049706 0.752284 0.020 Uiso 1 1 calc R . .
C3 C 0.50517(12) 0.71293(15) 0.61946(11) 0.0117(3) Uani 1 1 d . . .
H3A H 0.443408 0.690383 0.633463 0.014 Uiso 1 1 calc R . .
H3B H 0.498916 0.772860 0.575186 0.014 Uiso 1 1 calc R . .
C13 C 0.36116(13) 0.15988(16) 0.74061(13) 0.0164(4) Uani 1 1 d . . .
H13A H 0.329119 0.121258 0.690663 0.020 Uiso 1 1 calc R . .
H13B H 0.334484 0.133792 0.793177 0.020 Uiso 1 1 calc R . .
C2 C 0.55951(12) 0.75716(14) 0.69938(11) 0.0113(3) Uani 1 1 d . . .
H2A H 0.620128 0.783449 0.684792 0.014 Uiso 1 1 calc R . .
H2B H 0.527290 0.821802 0.723328 0.014 Uiso 1 1 calc R . .
C9 C 0.61167(12) 0.28702(15) 0.59880(12) 0.0132(3) Uani 1 1 d . . .
H9A H 0.676166 0.311536 0.604196 0.016 Uiso 1 1 calc R . .
H9B H 0.599221 0.249603 0.542430 0.016 Uiso 1 1 calc R . .
C8 C 0.59521(12) 0.20350(16) 0.67061(12) 0.0144(4) Uani 1 1 d . . .
H8A H 0.632820 0.134978 0.664909 0.017 Uiso 1 1 calc R . .
H8B H 0.613122 0.238428 0.727017 0.017 Uiso 1 1 calc R . .
C7 C 0.44077(12) 0.53587(16) 0.79290(12) 0.0137(3) Uani 1 1 d . . .
C4 C 0.65250(12) 0.67660(16) 0.82403(12) 0.0141(4) Uani 1 1 d . . .
H4A H 0.641336 0.733207 0.868568 0.017 Uiso 1 1 calc R . .
H4B H 0.704361 0.702952 0.792901 0.017 Uiso 1 1 calc R . .
C15 C 0.19961(12) 0.49857(15) 0.35722(12) 0.0135(3) Uani 1 1 d . . .
C17 C 0.14897(13) 0.22991(17) 0.43290(13) 0.0191(4) Uani 1 1 d D . .
H17A H 0.128886 0.151879 0.444291 0.023 Uiso 1 1 calc R . .
H17B H 0.107401 0.261502 0.385883 0.023 Uiso 1 1 calc R . .
C6 C 0.48639(12) 0.64990(15) 0.80907(12) 0.0140(4) Uani 1 1 d . . .
H6A H 0.442535 0.710314 0.790593 0.017 Uiso 1 1 calc R . .
H6B H 0.502239 0.658879 0.871448 0.017 Uiso 1 1 calc R . .
C16 C 0.14398(13) 0.30140(16) 0.51318(13) 0.0173(4) Uani 1 1 d . . .
H16A H 0.079489 0.316749 0.522594 0.021 Uiso 1 1 calc R . .
H16B H 0.171995 0.259995 0.563692 0.021 Uiso 1 1 calc R . .
C18 C 0.21583(12) 0.46855(16) 0.58579(12) 0.0158(4) Uani 1 1 d . . .
H18A H 0.224440 0.412455 0.632735 0.019 Uiso 1 1 calc R . .
H18B H 0.165073 0.519184 0.598253 0.019 Uiso 1 1 calc R . .
C14 C 0.14626(12) 0.48364(16) 0.43667(12) 0.0158(4) Uani 1 1 d . . .
H14A H 0.136582 0.558829 0.462168 0.019 Uiso 1 1 calc R . .
H14B H 0.085649 0.451385 0.418609 0.019 Uiso 1 1 calc R . .
C19 C 0.30295(12) 0.53767(16) 0.58148(12) 0.0148(4) Uani 1 1 d . . .
H19A H 0.292825 0.597751 0.537668 0.018 Uiso 1 1 calc R . .
H19B H 0.319243 0.574209 0.637602 0.018 Uiso 1 1 calc R . .
C5 C 0.67505(13) 0.56298(16) 0.86569(12) 0.0165(4) Uani 1 1 d D . .
H5A H 0.733932 0.567869 0.900999 0.020 Uiso 1 1 calc R . .
H5B H 0.627286 0.542139 0.903734 0.020 Uiso 1 1 calc R . .

loop_
_atom_site_aniso_label
_atom_site_aniso_U_11
_atom_site_aniso_U_22
_atom_site_aniso_U_33
_atom_site_aniso_U_23
_atom_site_aniso_U_13
_atom_site_aniso_U_12
Co1 0.00891(15) 0.00809(15) 0.00881(15) -0.00080(12) 0.00091(12) -0.00037(11)
Co3 0.01068(11) 0.00929(11) 0.01033(11) -0.00022(8) 0.00152(9) -0.00098(8)
Co4 0.01021(11) 0.00896(11) 0.01065(11) 0.00062(9) 0.00113(9) -0.00109(8)
Co2 0.01018(11) 0.01034(12) 0.01018(11) -0.00029(9) 0.00046(9) -0.00081(9)
Co5 0.01300(12) 0.01351(12) 0.01673(13) 0.00051(9) 0.00600(10) -0.00096(9)
Cl1 0.0355(3) 0.0299(3) 0.0148(2) 0.0019(2) 0.0007(2) 0.0026(2)
Cl2 0.0150(2) 0.0183(2) 0.0663(4) -0.0025(2) 0.0136(2) -0.00142(18)
O2 0.0104(6) 0.0097(6) 0.0118(6) -0.0017(5) 0.0013(5) 0.0007(4)
O10 0.0125(6) 0.0091(6) 0.0128(6) -0.0002(5) 0.0012(5) -0.0007(5)
O9 0.0172(6) 0.0102(6) 0.0162(6) 0.0011(5) 0.0039(5) -0.0009(5)
O11 0.0170(6) 0.0089(6) 0.0147(6) 0.0003(5) -0.0014(5) -0.0002(5)
O6 0.0099(6) 0.0137(6) 0.0127(6) 0.0021(5) -0.0002(5) -0.0020(5)
O7 0.0118(6) 0.0193(7) 0.0147(6) 0.0037(5) 0.0022(5) 0.0005(5)
O12 0.0191(7) 0.0148(7) 0.0215(7) -0.0060(5) -0.0015(6) -0.0013(5)
O3 0.0151(6) 0.0140(6) 0.0154(6) -0.0042(5) 0.0049(5) -0.0043(5)
O4 0.0167(7) 0.0171(7) 0.0244(7) -0.0025(6) 0.0102(6) -0.0046(5)
O5 0.0133(6) 0.0151(6) 0.0196(7) -0.0059(5) 0.0011(5) -0.0014(5)
O1 0.0171(6) 0.0156(6) 0.0160(6) 0.0008(5) -0.0006(5) 0.0028(5)
O8 0.0181(7) 0.0232(7) 0.0191(7) 0.0033(6) -0.0008(6) 0.0057(6)
N2 0.0133(7) 0.0113(7) 0.0148(7) 0.0009(6) -0.0002(6) -0.0007(6)
N1 0.0102(7) 0.0113(7) 0.0108(7) 0.0000(6) 0.0015(6) -0.0016(5)
N3 0.0134(7) 0.0134(7) 0.0131(7) -0.0014(6) 0.0014(6) -0.0019(6)
C11 0.0139(8) 0.0118(8) 0.0166(9) -0.0001(7) 0.0045(7) -0.0025(7)
C10 0.0154(8) 0.0107(8) 0.0195(9) -0.0021(7) 0.0022(7) -0.0003(7)
C12 0.0188(9) 0.0138(9) 0.0164(9) 0.0039(7) 0.0000(7) -0.0003(7)
C3 0.0124(8) 0.0097(8) 0.0128(8) -0.0017(7) 0.0004(7) 0.0018(6)
C13 0.0185(9) 0.0122(9) 0.0188(9) 0.0030(7) 0.0041(7) -0.0026(7)
C2 0.0115(8) 0.0088(8) 0.0136(8) -0.0001(6) 0.0009(7) -0.0001(6)
C9 0.0117(8) 0.0119(8) 0.0165(9) -0.0003(7) 0.0028(7) 0.0012(6)
C8 0.0115(8) 0.0136(9) 0.0179(9) 0.0014(7) -0.0010(7) 0.0008(7)
C7 0.0144(8) 0.0134(8) 0.0133(8) 0.0004(7) 0.0013(7) -0.0014(7)
C4 0.0133(8) 0.0148(9) 0.0140(8) -0.0011(7) -0.0005(7) -0.0019(7)
C15 0.0128(8) 0.0104(8) 0.0171(9) -0.0011(7) -0.0006(7) 0.0001(6)
C17 0.0126(8) 0.0186(9) 0.0260(10) -0.0065(8) 0.0010(7) -0.0031(7)
C6 0.0143(8) 0.0133(9) 0.0151(9) -0.0027(7) 0.0054(7) -0.0020(7)
C16 0.0150(9) 0.0174(9) 0.0200(9) -0.0013(7) 0.0044(7) -0.0042(7)
C18 0.0144(8) 0.0174(9) 0.0160(9) -0.0045(7) 0.0032(7) 0.0005(7)
C14 0.0102(8) 0.0189(9) 0.0181(9) -0.0015(7) 0.0009(7) 0.0023(7)
C19 0.0151(9) 0.0133(8) 0.0161(9) -0.0036(7) 0.0015(7) 0.0003(7)
C5 0.0191(9) 0.0168(9) 0.0133(9) -0.0005(7) 0.0000(7) -0.0007(7)

loop_
_atom_type_symbol
_atom_type_description
_atom_type_scat_dispersion_real
_atom_type_scat_dispersion_imag
_atom_type_scat_source
C C 0.0033 0.0016 'International Tables Vol C Tables 4.2.6.8 and 6.1.1.4'
H H 0.0000 0.0000 'International Tables Vol C Tables 4.2.6.8 and 6.1.1.4'
Cl Cl 0.1484 0.1585 'International Tables Vol C Tables 4.2.6.8 and 6.1.1.4'
Co Co 0.3494 0.9721 'International Tables Vol C Tables 4.2.6.8 and 6.1.1.4'
N N 0.0061 0.0033 'International Tables Vol C Tables 4.2.6.8 and 6.1.1.4'
O O 0.0106 0.0060 'International Tables Vol C Tables 4.2.6.8 and 6.1.1.4'

loop_
_geom_angle_atom_site_label_1
_geom_angle_atom_site_label_2
_geom_angle_atom_site_label_3
_geom_angle
_geom_angle_site_symmetry_1
_geom_angle_site_symmetry_3
O2 Co1 O2 180.0 3_666 .
O2 Co1 O10 98.89(5) . 3_666
O2 Co1 O10 98.89(5) 3_666 .
O2 Co1 O10 81.11(5) 3_666 3_666
O2 Co1 O10 81.11(5) . .
O2 Co1 O6 96.58(5) 3_666 3_666
O2 Co1 O6 96.59(5) . .
O2 Co1 O6 83.42(5) 3_666 .
O2 Co1 O6 83.42(5) . 3_666
O10 Co1 O10 180.0 . 3_666
O6 Co1 O10 99.69(5) . 3_666
O6 Co1 O10 80.31(4) . .
O6 Co1 O10 99.69(5) 3_666 .
O6 Co1 O10 80.31(4) 3_666 3_666
O6 Co1 O6 180.0 3_666 .
O2 Co3 O10 84.08(5) . .
O2 Co3 O7 79.56(5) . 3_666
O2 Co3 O1 150.22(5) . .
O2 Co3 N1 82.40(5) . .
O10 Co3 O7 89.03(5) . 3_666
O10 Co3 O1 119.72(5) . .
O10 Co3 N1 154.55(5) . .
O7 Co3 O1 83.02(5) 3_666 .
O7 Co3 N1 109.48(5) 3_666 .
O3 Co3 O2 104.53(5) . .
O3 Co3 O10 82.28(5) . .
O3 Co3 O7 169.88(5) . 3_666
O3 Co3 O1 96.77(5) . .
O3 Co3 N1 80.40(5) . .
O1 Co3 N1 80.89(5) . .
O10 Co4 O6 84.71(5) . .
O10 Co4 O3 78.07(5) . .
O10 Co4 N2 82.57(5) . .
O9 Co4 O10 152.47(5) . .
O9 Co4 O11 96.42(5) . .
O9 Co4 O6 117.82(5) . .
O9 Co4 O3 86.24(5) . .
O9 Co4 N2 83.45(6) . .
O11 Co4 O10 103.34(5) . .
O11 Co4 O6 80.12(5) . .
O11 Co4 O3 168.85(5) . .
O11 Co4 N2 76.98(5) . .
O6 Co4 O3 89.05(5) . .
O6 Co4 N2 150.38(5) . .
N2 Co4 O3 114.12(5) . .
O2 Co2 O5 114.73(5) 3_666 .
O2 Co2 N3 157.61(5) 3_666 .
O11 Co2 O2 91.69(5) . 3_666
O11 Co2 O6 81.93(5) . .
O11 Co2 O5 83.76(5) . .
O11 Co2 N3 106.71(6) . .
O6 Co2 O2 84.78(5) . 3_666
O6 Co2 O5 156.12(5) . .
O6 Co2 N3 85.31(5) . .
O7 Co2 O2 81.17(5) . 3_666
O7 Co2 O11 171.10(5) . .
O7 Co2 O6 102.56(5) . .
O7 Co2 O5 94.36(5) . .
O7 Co2 N3 81.47(6) . .
N3 Co2 O5 80.62(5) . .
Cl2 Co5 Cl1 118.39(2) . .
O9 Co5 Cl1 109.00(4) . .
O9 Co5 Cl2 107.34(4) . .
O9 Co5 O4 107.98(6) . .
O4 Co5 Cl1 104.96(5) . .
O4 Co5 Cl2 108.78(4) . .
Co1 O2 Co3 100.19(5) . .
Co1 O2 Co2 96.89(5) . 3_666
Co3 O2 Co2 98.54(5) . 3_666
C3 O2 Co1 127.13(10) . .
C3 O2 Co3 108.74(10) . .
C3 O2 Co2 120.40(10) . 3_666
Co3 O10 Co1 94.24(5) . .
Co4 O10 Co1 96.93(5) . .
Co4 O10 Co3 101.48(5) . .
C9 O10 Co1 129.37(10) . .
C9 O10 Co3 119.11(10) . .
C9 O10 Co4 110.71(10) . .
Co5 O9 Co4 126.84(7) . .
C13 O9 Co4 109.94(11) . .
C13 O9 Co5 115.01(11) . .
Co2 O11 Co4 100.79(5) . .
C11 O11 Co4 122.94(12) . .
C11 O11 Co2 132.17(12) . .
Co4 O6 Co1 96.81(5) . .
Co2 O6 Co1 94.35(5) . .
Co2 O6 Co4 97.15(5) . .
C19 O6 Co1 132.16(11) . .
C19 O6 Co4 121.93(11) . .
C19 O6 Co2 106.19(10) . .
Co2 O7 Co3 100.50(6) . 3_666
C15 O7 Co3 141.27(12) . 3_666
C15 O7 Co2 117.62(12) . .
Co3 O3 Co4 98.03(5) . .
C7 O3 Co3 118.99(11) . .
C7 O3 Co4 139.17(12) . .
C7 O4 Co5 121.02(12) . .
Co2 O5 H5 117.6(12) . .
C17 O5 Co2 112.10(11) . .
C17 O5 H5 105.9(12) . .
Co3 O1 H1 120.2(12) . .
C5 O1 Co3 111.85(10) . .
C5 O1 H1 106.3(12) . .
C10 N2 Co4 111.37(11) . .
C10 N2 C12 110.64(14) . .
C12 N2 Co4 102.39(11) . .
C8 N2 Co4 102.81(11) . .
C8 N2 C10 112.23(14) . .
C8 N2 C12 116.62(14) . .
C2 N1 Co3 105.24(10) . .
C2 N1 C6 111.39(14) . .
C4 N1 Co3 105.46(11) . .
C4 N1 C2 113.24(14) . .
C4 N1 C6 111.88(14) . .
C6 N1 Co3 109.16(10) . .
C16 N3 Co2 104.89(11) . .
C16 N3 C18 113.05(15) . .
C16 N3 C14 112.70(14) . .
C18 N3 Co2 103.92(11) . .
C14 N3 Co2 108.59(11) . .
C14 N3 C18 112.88(15) . .
O11 C11 C10 115.07(16) . .
O12 C11 O11 123.69(17) . .
O12 C11 C10 121.21(16) . .
N2 C10 C11 112.79(15) . .
N2 C10 H10A 109.0 . .
N2 C10 H10B 109.0 . .
C11 C10 H10A 109.0 . .
C11 C10 H10B 109.0 . .
H10A C10 H10B 107.8 . .
N2 C12 H12A 110.2 . .
N2 C12 H12B 110.2 . .
N2 C12 C13 107.64(15) . .
H12A C12 H12B 108.5 . .
C13 C12 H12A 110.2 . .
C13 C12 H12B 110.2 . .
O2 C3 H3A 109.9 . .
O2 C3 H3B 109.9 . .
O2 C3 C2 108.79(13) . .
H3A C3 H3B 108.3 . .
C2 C3 H3A 109.9 . .
C2 C3 H3B 109.9 . .
O9 C13 C12 108.15(15) . .
O9 C13 H13A 110.1 . .
O9 C13 H13B 110.1 . .
C12 C13 H13A 110.1 . .
C12 C13 H13B 110.1 . .
H13A C13 H13B 108.4 . .
N1 C2 C3 108.67(14) . .
N1 C2 H2A 110.0 . .
N1 C2 H2B 110.0 . .
C3 C2 H2A 110.0 . .
C3 C2 H2B 110.0 . .
H2A C2 H2B 108.3 . .
O10 C9 H9A 109.7 . .
O10 C9 H9B 109.7 . .
O10 C9 C8 110.05(14) . .
H9A C9 H9B 108.2 . .
C8 C9 H9A 109.7 . .
C8 C9 H9B 109.7 . .
N2 C8 C9 109.56(14) . .
N2 C8 H8A 109.8 . .
N2 C8 H8B 109.8 . .
C9 C8 H8A 109.8 . .
C9 C8 H8B 109.8 . .
H8A C8 H8B 108.2 . .
O3 C7 C6 117.90(16) . .
O4 C7 O3 124.69(17) . .
O4 C7 C6 117.41(16) . .
N1 C4 H4A 109.9 . .
N1 C4 H4B 109.9 . .
N1 C4 C5 109.06(15) . .
H4A C4 H4B 108.3 . .
C5 C4 H4A 109.9 . .
C5 C4 H4B 109.9 . .
O7 C15 C14 114.61(16) . .
O8 C15 O7 123.86(18) . .
O8 C15 C14 121.50(17) . .
O5 C17 H17A 109.5 . .
O5 C17 H17B 109.5 . .
O5 C17 C16 110.71(15) . .
H17A C17 H17B 108.1 . .
C16 C17 H17A 109.5 . .
C16 C17 H17B 109.5 . .
N1 C6 C7 113.38(15) . .
N1 C6 H6A 108.9 . .
N1 C6 H6B 108.9 . .
C7 C6 H6A 108.9 . .
C7 C6 H6B 108.9 . .
H6A C6 H6B 107.7 . .
N3 C16 C17 109.51(15) . .
N3 C16 H16A 109.8 . .
N3 C16 H16B 109.8 . .
C17 C16 H16A 109.8 . .
C17 C16 H16B 109.8 . .
H16A C16 H16B 108.2 . .
N3 C18 H18A 109.6 . .
N3 C18 H18B 109.6 . .
N3 C18 C19 110.21(15) . .
H18A C18 H18B 108.1 . .
C19 C18 H18A 109.6 . .
C19 C18 H18B 109.6 . .
N3 C14 C15 113.42(15) . .
N3 C14 H14A 108.9 . .
N3 C14 H14B 108.9 . .
C15 C14 H14A 108.9 . .
C15 C14 H14B 108.9 . .
H14A C14 H14B 107.7 . .
O6 C19 C18 109.98(15) . .
O6 C19 H19A 109.7 . .
O6 C19 H19B 109.7 . .
C18 C19 H19A 109.7 . .
C18 C19 H19B 109.7 . .
H19A C19 H19B 108.2 . .
O1 C5 C4 109.69(15) . .
O1 C5 H5A 109.7 . .
O1 C5 H5B 109.7 . .
C4 C5 H5A 109.7 . .
C4 C5 H5B 109.7 . .
H5A C5 H5B 108.2 . .

loop_
_geom_bond_atom_site_label_1
_geom_bond_atom_site_label_2
_geom_bond_distance
_geom_bond_site_symmetry_2
Co1 O2 2.0557(12) 3_666
Co1 O2 2.0557(12) .
Co1 O10 2.2263(12) 3_666
Co1 O10 2.2262(12) .
Co1 O6 2.1688(12) 3_666
Co1 O6 2.1688(12) .
Co3 O2 2.0704(12) .
Co3 O10 2.0913(12) .
Co3 O7 2.1050(13) 3_666
Co3 O3 2.0332(13) .
Co3 O1 2.1094(13) .
Co3 N1 2.1730(15) .
Co4 O10 2.0715(12) .
Co4 O9 1.9730(13) .
Co4 O11 2.0525(13) .
Co4 O6 2.1353(13) .
Co4 O3 2.2331(13) .
Co4 N2 2.2011(15) .
Co2 O2 2.1003(12) 3_666
Co2 O11 2.0414(13) .
Co2 O6 2.0707(13) .
Co2 O7 2.0049(13) .
Co2 O5 2.1250(13) .
Co2 N3 2.1241(15) .
Co5 Cl1 2.2876(6) .
Co5 Cl2 2.2355(6) .
Co5 O9 1.9351(13) .
Co5 O4 2.0142(14) .
O2 C3 1.430(2) .
O10 C9 1.426(2) .
O9 C13 1.429(2) .
O11 C11 1.288(2) .
O6 C19 1.422(2) .
O7 C15 1.285(2) .
O12 C11 1.235(2) .
O3 C7 1.277(2) .
O4 C7 1.242(2) .
O5 H5 0.873(9) .
O5 C17 1.443(2) .
O1 H1 0.868(9) .
O1 C5 1.453(2) .
O8 C15 1.226(2) .
N2 C10 1.481(2) .
N2 C12 1.482(2) .
N2 C8 1.474(2) .
N1 C2 1.486(2) .
N1 C4 1.482(2) .
N1 C6 1.486(2) .
N3 C16 1.480(2) .
N3 C18 1.486(2) .
N3 C14 1.484(2) .
C11 C10 1.514(3) .
C10 H10A 0.9900 .
C10 H10B 0.9900 .
C12 H12A 0.9900 .
C12 H12B 0.9900 .
C12 C13 1.518(3) .
C3 H3A 0.9900 .
C3 H3B 0.9900 .
C3 C2 1.520(2) .
C13 H13A 0.9900 .
C13 H13B 0.9900 .
C2 H2A 0.9900 .
C2 H2B 0.9900 .
C9 H9A 0.9900 .
C9 H9B 0.9900 .
C9 C8 1.531(3) .
C8 H8A 0.9900 .
C8 H8B 0.9900 .
C7 C6 1.519(2) .
C4 H4A 0.9900 .
C4 H4B 0.9900 .
C4 C5 1.518(3) .
C15 C14 1.535(3) .
C17 H17A 0.9900 .
C17 H17B 0.9900 .
C17 C16 1.521(3) .
C6 H6A 0.9900 .
C6 H6B 0.9900 .
C16 H16A 0.9900 .
C16 H16B 0.9900 .
C18 H18A 0.9900 .
C18 H18B 0.9900 .
C18 C19 1.528(3) .
C14 H14A 0.9900 .
C14 H14B 0.9900 .
C19 H19A 0.9900 .
C19 H19B 0.9900 .
C5 H5A 0.9900 .
C5 H5B 0.9900 .

loop_
_geom_torsion_atom_site_label_1
_geom_torsion_atom_site_label_2
_geom_torsion_atom_site_label_3
_geom_torsion_atom_site_label_4
_geom_torsion
_geom_torsion_site_symmetry_1
Co1 O2 C3 C2 164.71(11) .
Co1 O10 C9 C8 -153.50(11) .
Co1 O6 C19 C18 155.27(12) .
Co3 O2 C3 C2 45.31(15) .
Co3 O10 C9 C8 82.01(15) .
Co3 O7 C15 O8 11.1(3) 3_666
Co3 O7 C15 C14 -166.91(14) 3_666
Co3 O3 C7 O4 -175.89(15) .
Co3 O3 C7 C6 5.1(2) .
Co3 O1 C5 C4 -30.90(17) .
Co3 N1 C2 C3 38.82(15) .
Co3 N1 C4 C5 -46.47(16) .
Co3 N1 C6 C7 0.48(18) .
Co4 O10 C9 C8 -35.00(16) .
Co4 O9 C13 C12 46.12(17) .
Co4 O11 C11 O12 177.24(14) .
Co4 O11 C11 C10 -4.6(2) .
Co4 O6 C19 C18 -65.91(17) .
Co4 O3 C7 O4 31.8(3) .
Co4 O3 C7 C6 -147.25(14) .
Co4 N2 C10 C11 -9.83(18) .
Co4 N2 C12 C13 41.13(15) .
Co4 N2 C8 C9 -44.74(15) .
Co2 O2 C3 C2 -67.07(16) 3_666
Co2 O11 C11 O12 -30.2(3) .
Co2 O11 C11 C10 147.98(13) .
Co2 O6 C19 C18 43.59(16) .
Co2 O7 C15 O8 -157.79(15) .
Co2 O7 C15 C14 24.2(2) .
Co2 O5 C17 C16 -18.51(19) .
Co2 N3 C16 C17 -49.99(16) .
Co2 N3 C18 C19 36.92(16) .
Co2 N3 C14 C15 3.67(18) .
Co5 O9 C13 C12 -104.71(14) .
Co5 O4 C7 O3 13.5(3) .
Co5 O4 C7 C6 -167.43(12) .
O2 C3 C2 N1 -57.87(18) .
O10 C9 C8 N2 56.01(19) .
O11 C11 C10 N2 9.6(2) .
O7 C15 C14 N3 -17.8(2) .
O12 C11 C10 N2 -172.15(17) .
O3 C7 C6 N1 -3.5(2) .
O4 C7 C6 N1 177.36(16) .
O5 C17 C16 N3 46.6(2) .
O8 C15 C14 N3 164.13(17) .
N2 C12 C13 O9 -60.15(19) .
N1 C4 C5 O1 52.73(19) .
N3 C18 C19 O6 -56.93(19) .
C10 N2 C12 C13 -77.65(18) .
C10 N2 C8 C9 75.03(18) .
C12 N2 C10 C11 103.36(17) .
C12 N2 C8 C9 -155.85(15) .
C2 N1 C4 C5 -161.03(15) .
C2 N1 C6 C7 116.26(16) .
C8 N2 C10 C11 -124.48(16) .
C8 N2 C12 C13 152.49(15) .
C4 N1 C2 C3 153.51(14) .
C4 N1 C6 C7 -115.86(17) .
C6 N1 C2 C3 -79.34(17) .
C6 N1 C4 C5 72.09(18) .
C16 N3 C18 C19 150.07(15) .
C16 N3 C14 C15 -112.08(17) .
C18 N3 C16 C17 -162.54(15) .
C18 N3 C14 C15 118.34(17) .
C14 N3 C16 C17 67.97(19) .
C14 N3 C18 C19 -80.53(18) .
